data_4087927
loop_
_publ_author_name
'Yang, Chi'
'Wu, Wen-Di'
'Zhao, Liang'
'Wang, Mei-Xiang'

_publ_section_title
;
 Macrocyclic Aryl--Nickel(II) Complexes: Synthesis, Structure, and
 Reactivity Studies
;
_journal_issue 20
_journal_name_full Organometallics
_journal_page_first 5167
_journal_paper_doi 10.1021/acs.organomet.5b00733
_journal_volume 34
_journal_year 2015
_chemical_formula_moiety 'C26 H24 N6 Ni'
_chemical_formula_sum 'C26 H24 N6 Ni'
_chemical_formula_weight 479.22
_space_group_crystal_system monoclinic
_space_group_IT_number 15
_space_group_name_Hall '-C 2yc'
_space_group_name_H-M_alt 'C 1 2/c 1'
_atom_sites_solution_hydrogens geom
_audit_creation_date 2015-07-08
_audit_creation_method
;
Olex2 1.2
(compiled 2015.01.26 svn.r3150 for OlexSys, GUI svn.r4998)
;
_cell_angle_alpha 90
_cell_angle_beta 106.978(5)
_cell_angle_gamma 90
_cell_formula_units_Z 8
_cell_length_a 27.248(11)
_cell_length_b 8.617(3)
_cell_length_c 21.659(8)
_cell_measurement_reflns_used 8402
_cell_measurement_temperature 173.1500
_cell_measurement_theta_max 27.4846
_cell_measurement_theta_min 1.5628
_cell_volume 4864(3)
_computing_cell_refinement 'CrystalClear (Rigaku Inc., 2007)'
_computing_data_collection 'CrystalClear (Rigaku Inc., 2007)'
_computing_data_reduction 'CrystalClear (Rigaku Inc., 2007)'
_computing_molecular_graphics 'Olex2 (Dolomanov et al., 2009)'
_computing_publication_material 'CIFTAB (Sheldrick, 2013)'
_computing_structure_refinement 'SHELXL (Sheldrick, 2014)'
_computing_structure_solution
;
'SHELXT (Sheldrick, 2014)'
;
_diffrn_ambient_temperature 173.1500
_diffrn_detector_area_resol_mean 28.5714
_diffrn_measured_fraction_theta_full 0.999
_diffrn_measured_fraction_theta_max 0.997
_diffrn_measurement_details
;
scan:
	Number of images: 180
	           Slice: -110.0000 - 70.0000
	     Image width: 1.0000
	        Exp time: 3.0000
	   Rotation axis: Omega
	           Omega: 0.0000
	             Chi: 45.0000
	             Phi: 0.0000
	             XTD: 45.1024
	          2theta: -20.8310
scan:
	Number of images: 179
	           Slice: -110.0000 - 69.0000
	     Image width: 1.0000
	        Exp time: 3.0000
	   Rotation axis: Omega
	           Omega: 0.0000
	             Chi: 45.0000
	             Phi: 90.0000
	             XTD: 45.1024
	          2theta: -20.8310
scan:
	Number of images: 174
	           Slice: -110.0000 - 64.0000
	     Image width: 1.0000
	        Exp time: 3.0000
	   Rotation axis: Omega
	           Omega: 0.0000
	             Chi: 45.0000
	             Phi: 270.0000
	             XTD: 45.1024
	          2theta: -20.8310
scan:
	Number of images: 91
	           Slice: -65.0000 - 26.0000
	     Image width: 1.0000
	        Exp time: 3.0000
	   Rotation axis: Omega
	           Omega: 0.0000
	             Chi: 45.0000
	             Phi: 180.0000
	             XTD: 45.1024
	          2theta: -20.8310
;
_diffrn_measurement_device
;
Saturn724+ (2x2 bin mode)
;
_diffrn_measurement_device_details
;
AFC10: Fixed Chi 2 circle
;
_diffrn_measurement_device_type 'MM007-HF CCD(Saturn 724+)'
_diffrn_measurement_method '\w scans at fixed \c = 45\%'
_diffrn_orient_matrix_type d*Trek
_diffrn_orient_matrix_UB_11 -0.0050
_diffrn_orient_matrix_UB_12 0.0380
_diffrn_orient_matrix_UB_13 0.0023
_diffrn_orient_matrix_UB_21 0.0307
_diffrn_orient_matrix_UB_22 0.0107
_diffrn_orient_matrix_UB_23 -0.1114
_diffrn_orient_matrix_UB_31 -0.0459
_diffrn_orient_matrix_UB_32 0.0089
_diffrn_orient_matrix_UB_33 -0.0118
_diffrn_radiation_detector CCD
_diffrn_radiation_monochromator Confocal
_diffrn_radiation_type MoK\a
_diffrn_radiation_wavelength 0.71073
_diffrn_reflns_av_R_equivalents 0.0631
_diffrn_reflns_av_unetI/netI 0.0372
_diffrn_reflns_Laue_measured_fraction_full 0.999
_diffrn_reflns_Laue_measured_fraction_max 0.997
_diffrn_reflns_limit_h_max 35
_diffrn_reflns_limit_h_min -35
_diffrn_reflns_limit_k_max 11
_diffrn_reflns_limit_k_min -11
_diffrn_reflns_limit_l_max 27
_diffrn_reflns_limit_l_min -28
_diffrn_reflns_number 33112
_diffrn_reflns_point_group_measured_fraction_full 0.999
_diffrn_reflns_point_group_measured_fraction_max 0.997
_diffrn_reflns_theta_full 26.000
_diffrn_reflns_theta_max 27.494
_diffrn_reflns_theta_min 1.563
_diffrn_source 'Rotating Anode'
_diffrn_source_current 24.0000
_diffrn_source_power 1.2000
_diffrn_source_voltage 50.0000
_exptl_absorpt_coefficient_mu 0.823
_exptl_absorpt_correction_T_max 1.0000
_exptl_absorpt_correction_T_min 0.6937
_exptl_absorpt_correction_type multi-scan
_exptl_absorpt_process_details 'CrystalClear (Rigaku Inc., 2007)'
_exptl_crystal_colour yellow
_exptl_crystal_density_diffrn 1.309
_exptl_crystal_description block
_exptl_crystal_F_000 2000
_exptl_crystal_size_max 0.35
_exptl_crystal_size_mid 0.27
_exptl_crystal_size_min 0.21
_refine_diff_density_max 2.260
_refine_diff_density_min -0.891
_refine_diff_density_rms 0.180
_refine_ls_extinction_method none
_refine_ls_goodness_of_fit_ref 1.130
_refine_ls_hydrogen_treatment constr
_refine_ls_matrix_type full
_refine_ls_number_parameters 302
_refine_ls_number_reflns 5559
_refine_ls_number_restraints 1
_refine_ls_restrained_S_all 1.130
_refine_ls_R_factor_all 0.0896
_refine_ls_R_factor_gt 0.0885
_refine_ls_shift/su_max 0.000
_refine_ls_shift/su_mean 0.000
_refine_ls_structure_factor_coef Fsqd
_refine_ls_weighting_details 'w=1/[\s^2^(Fo^2^)+(0.1617P)^2^+27.8421P] where P=(Fo^2^+2Fc^2^)/3'
_refine_ls_weighting_scheme calc
_refine_ls_wR_factor_gt 0.2618
_refine_ls_wR_factor_ref 0.2636
_reflns_Friedel_coverage 0.000
_reflns_number_gt 5466
_reflns_number_total 5559
_reflns_threshold_expression 'I > 2\s(I)'
_cod_data_source_file om5b00733_si_002.cif
_cod_data_source_block Compound4
_cod_database_code 4087927
_shelx_space_group_comment
;
The symmetry employed for this shelxl refinement is uniquely defined
by the following loop, which should always be used as a source of
symmetry information in preference to the above space-group names.
They are only intended as comments.
;
_diffrn_number_total 5935
_olex2_refinement_description
;
1. Fixed Uiso
 At 1.2 times of:
  All C(H) groups
 At 1.5 times of:
  All C(H,H,H) groups
2. Restrained distances
 N5-C20
 1.45 with sigma of 0.01
3.a Aromatic/amide H refined with riding coordinates:
 C2(H2), C3(H3), C4(H4), C9(H9), C10(H10), C11(H11), C15(H15), C16(H16),
 C17(H17), C22(H22), C23(H23), C24(H24)
3.b Idealised Me refined as rotating group:
 C7(H7A,H7B,H7C), C13(H13A,H13B,H13C), C20(H20A,H20B,H20C), C26(H26A,H26B,H26C)
;
_shelx_shelxl_version_number 2014/7
_olex2_submission_special_instructions 'No special instructions were received'

loop_
_space_group_symop_operation_xyz
'x, y, z'
'-x, y, -z+1/2'
'x+1/2, y+1/2, z'
'-x+1/2, y+1/2, -z+1/2'
'-x, -y, -z'
'x, -y, z-1/2'
'-x+1/2, -y+1/2, -z'
'x+1/2, -y+1/2, z-1/2'

loop_
_atom_site_label
_atom_site_type_symbol
_atom_site_fract_x
_atom_site_fract_y
_atom_site_fract_z
_atom_site_U_iso_or_equiv
_atom_site_adp_type
_atom_site_occupancy
_atom_site_site_symmetry_order
_atom_site_calc_flag
_atom_site_refinement_flags_posn
Ni1 Ni 0.62318(2) 0.34614(6) 0.74357(2) 0.0158(2) Uani 1 1 d .
N1 N 0.5112(2) 0.4166(8) 0.6611(3) 0.0568(13) Uani 1 1 d .
N2 N 0.6872(2) 0.5302(8) 0.6670(3) 0.0583(14) Uani 1 1 d .
N3 N 0.68607(19) 0.4861(6) 0.7758(3) 0.0489(12) Uani 1 1 d .
N4 N 0.6819(2) 0.4558(7) 0.8838(3) 0.0572(13) Uani 1 1 d .
N5 N 0.6121(2) -0.0122(7) 0.7649(4) 0.0679(17) Uani 1 1 d D
N6 N 0.5621(2) 0.2002(7) 0.7099(3) 0.0515(12) Uani 1 1 d .
C1 C 0.5457(2) 0.4956(8) 0.6342(3) 0.0512(14) Uani 1 1 d .
C2 C 0.5287(3) 0.5882(12) 0.5790(4) 0.075(2) Uani 1 1 d .
H2 H 0.4938 0.6010 0.5590 0.090 Uiso 1 1 calc R
C3 C 0.5639(4) 0.6600(12) 0.5544(5) 0.087(3) Uani 1 1 d .
H3 H 0.5522 0.7208 0.5175 0.104 Uiso 1 1 calc R
C4 C 0.6160(3) 0.6448(11) 0.5826(4) 0.079(3) Uani 1 1 d .
H4 H 0.6394 0.6947 0.5656 0.094 Uiso 1 1 calc R
C5 C 0.6324(3) 0.5524(9) 0.6373(3) 0.0558(15) Uani 1 1 d .
C6 C 0.5989(2) 0.4747(8) 0.6635(3) 0.0512(14) Uani 1 1 d .
C7 C 0.7197(3) 0.5556(12) 0.6265(4) 0.072(2) Uani 1 1 d .
H7A H 0.7047 0.5081 0.5852 0.108 Uiso 1 1 calc GR
H7B H 0.7528 0.5107 0.6463 0.108 Uiso 1 1 calc GR
H7C H 0.7234 0.6651 0.6210 0.108 Uiso 1 1 calc GR
C8 C 0.7092(2) 0.5462(8) 0.7332(3) 0.0514(14) Uani 1 1 d .
C9 C 0.7565(3) 0.6251(9) 0.7558(4) 0.0611(17) Uani 1 1 d .
H9 H 0.7729 0.6632 0.7267 0.073 Uiso 1 1 calc R
C10 C 0.7783(3) 0.6451(10) 0.8211(4) 0.071(2) Uani 1 1 d .
H10 H 0.8096 0.6957 0.8363 0.085 Uiso 1 1 calc R
C11 C 0.7536(3) 0.5900(11) 0.8649(4) 0.0665(19) Uani 1 1 d .
H11 H 0.7673 0.6072 0.9090 0.080 Uiso 1 1 calc R
C12 C 0.7075(2) 0.5078(8) 0.8405(3) 0.0491(14) Uani 1 1 d .
C13 C 0.6930(3) 0.5379(12) 0.9436(4) 0.075(2) Uani 1 1 d .
H13A H 0.7233 0.4952 0.9735 0.112 Uiso 1 1 calc GR
H13B H 0.6646 0.5280 0.9611 0.112 Uiso 1 1 calc GR
H13C H 0.6986 0.6455 0.9365 0.112 Uiso 1 1 calc GR
C14 C 0.6693(2) 0.2942(9) 0.8840(3) 0.0543(15) Uani 1 1 d .
C15 C 0.6806(3) 0.2117(11) 0.9422(4) 0.066(2) Uani 1 1 d .
H15 H 0.6954 0.2613 0.9813 0.079 Uiso 1 1 calc R
C16 C 0.6693(3) 0.0551(12) 0.9403(4) 0.078(3) Uani 1 1 d .
H16 H 0.6768 -0.0006 0.9787 0.093 Uiso 1 1 calc R
C17 C 0.6466(3) -0.0223(10) 0.8812(4) 0.072(2) Uani 1 1 d .
H17 H 0.6392 -0.1278 0.8801 0.086 Uiso 1 1 calc R
C18 C 0.6359(3) 0.0636(8) 0.8255(4) 0.0577(16) Uani 1 1 d .
C19 C 0.6464(2) 0.2204(9) 0.8255(3) 0.0548(15) Uani 1 1 d .
C20 C 0.6214(4) -0.1783(10) 0.7598(7) 0.114(4) Uani 1 1 d D
H20A H 0.6556 -0.2032 0.7857 0.170 Uiso 1 1 calc GR
H20B H 0.6177 -0.2042 0.7155 0.170 Uiso 1 1 calc GR
H20C H 0.5971 -0.2365 0.7747 0.170 Uiso 1 1 calc GR
C21 C 0.5678(3) 0.0421(8) 0.7200(4) 0.0559(15) Uani 1 1 d .
C22 C 0.5298(3) -0.0592(10) 0.6872(4) 0.068(2) Uani 1 1 d .
H22 H 0.5348 -0.1659 0.6917 0.082 Uiso 1 1 calc R
C23 C 0.4844(3) -0.0002(10) 0.6477(4) 0.070(2) Uani 1 1 d .
H23 H 0.4585 -0.0676 0.6257 0.084 Uiso 1 1 calc R
C24 C 0.4772(3) 0.1541(9) 0.6410(4) 0.0617(18) Uani 1 1 d .
H24 H 0.4457 0.1931 0.6165 0.074 Uiso 1 1 calc R
C25 C 0.5168(2) 0.2550(9) 0.6705(3) 0.0524(14) Uani 1 1 d .
C26 C 0.4583(3) 0.4778(10) 0.6434(4) 0.0662(19) Uani 1 1 d .
H26A H 0.4593 0.5883 0.6493 0.099 Uiso 1 1 calc GR
H26B H 0.4400 0.4312 0.6703 0.099 Uiso 1 1 calc GR
H26C H 0.4413 0.4539 0.5990 0.099 Uiso 1 1 calc GR

loop_
_atom_site_aniso_label
_atom_site_aniso_U_11
_atom_site_aniso_U_22
_atom_site_aniso_U_33
_atom_site_aniso_U_23
_atom_site_aniso_U_13
_atom_site_aniso_U_12
Ni1 0.0113(3) 0.0189(3) 0.0190(3) 0.00009(15) 0.0071(2) -0.00035(14)
N1 0.042(3) 0.064(4) 0.063(3) 0.006(3) 0.013(2) 0.000(2)
N2 0.048(3) 0.074(4) 0.054(3) -0.002(3) 0.017(2) -0.009(3)
N3 0.043(2) 0.049(3) 0.055(3) -0.003(2) 0.014(2) 0.003(2)
N4 0.051(3) 0.067(4) 0.053(3) 0.000(3) 0.013(2) 0.001(3)
N5 0.056(3) 0.053(3) 0.097(5) -0.001(3) 0.026(3) 0.014(3)
N6 0.044(3) 0.054(3) 0.062(3) -0.003(3) 0.023(2) -0.004(2)
C1 0.045(3) 0.055(4) 0.051(3) -0.002(3) 0.010(3) -0.005(3)
C2 0.047(4) 0.111(7) 0.059(4) 0.014(4) 0.003(3) -0.010(4)
C3 0.065(5) 0.119(8) 0.066(5) 0.040(5) 0.003(4) -0.017(5)
C4 0.059(4) 0.111(8) 0.067(5) 0.028(4) 0.020(4) -0.010(4)
C5 0.049(3) 0.072(4) 0.046(3) -0.001(3) 0.013(3) -0.009(3)
C6 0.046(3) 0.057(4) 0.051(3) -0.001(3) 0.015(3) -0.004(3)
C7 0.052(4) 0.106(7) 0.062(4) 0.002(4) 0.021(3) -0.013(4)
C8 0.041(3) 0.058(4) 0.056(3) 0.004(3) 0.015(3) 0.000(3)
C9 0.053(4) 0.067(4) 0.064(4) 0.004(3) 0.017(3) -0.011(3)
C10 0.055(4) 0.080(6) 0.072(5) -0.005(4) 0.012(4) -0.021(3)
C11 0.053(4) 0.081(5) 0.058(4) 0.001(4) 0.006(3) -0.011(4)
C12 0.042(3) 0.054(3) 0.049(3) 0.002(3) 0.010(2) 0.002(2)
C13 0.066(4) 0.105(7) 0.050(4) -0.012(4) 0.012(3) 0.005(4)
C14 0.038(3) 0.076(4) 0.051(3) 0.011(3) 0.015(2) 0.009(3)
C15 0.048(3) 0.089(6) 0.063(4) 0.022(4) 0.018(3) 0.009(4)
C16 0.050(4) 0.105(7) 0.077(5) 0.043(5) 0.017(4) 0.009(4)
C17 0.053(4) 0.065(5) 0.098(6) 0.030(4) 0.024(4) 0.013(3)
C18 0.047(3) 0.059(4) 0.071(4) 0.012(3) 0.022(3) 0.006(3)
C19 0.040(3) 0.066(4) 0.061(4) 0.013(3) 0.020(3) 0.010(3)
C20 0.105(9) 0.052(5) 0.193(13) -0.016(6) 0.058(9) 0.015(5)
C21 0.054(3) 0.051(4) 0.072(4) -0.006(3) 0.032(3) -0.006(3)
C22 0.066(4) 0.062(4) 0.084(5) -0.013(4) 0.034(4) -0.016(3)
C23 0.060(4) 0.076(5) 0.076(5) -0.016(4) 0.025(4) -0.022(4)
C24 0.051(4) 0.071(5) 0.062(4) -0.004(3) 0.013(3) -0.009(3)
C25 0.043(3) 0.063(4) 0.053(3) -0.005(3) 0.018(3) -0.004(3)
C26 0.043(3) 0.075(5) 0.079(5) 0.007(4) 0.015(3) -0.001(3)

loop_
_atom_type_symbol
_atom_type_description
_atom_type_scat_dispersion_real
_atom_type_scat_dispersion_imag
_atom_type_scat_source
C C 0.0033 0.0016 'International Tables Vol C Tables 4.2.6.8 and 6.1.1.4'
H H 0.0000 0.0000 'International Tables Vol C Tables 4.2.6.8 and 6.1.1.4'
N N 0.0061 0.0033 'International Tables Vol C Tables 4.2.6.8 and 6.1.1.4'
Ni Ni 0.3393 1.1124 'International Tables Vol C Tables 4.2.6.8 and 6.1.1.4'

loop_
_geom_angle_atom_site_label_1
_geom_angle_atom_site_label_2
_geom_angle_atom_site_label_3
_geom_angle
N6 Ni1 N3 177.7(2)
C6 Ni1 N3 90.1(2)
C6 Ni1 N6 90.2(2)
C6 Ni1 C19 178.3(3)
C19 Ni1 N3 90.0(3)
C19 Ni1 N6 89.8(3)
C1 N1 C26 115.9(6)
C25 N1 C1 118.5(5)
C25 N1 C26 116.6(6)
C7 N2 C5 116.6(6)
C8 N2 C5 121.3(5)
C8 N2 C7 117.3(6)
C8 N3 Ni1 120.0(4)
C8 N3 C12 120.0(5)
C12 N3 Ni1 119.7(4)
C12 N4 C13 115.8(6)
C12 N4 C14 118.8(6)
C13 N4 C14 117.6(6)
C18 N5 C20 118.1(8)
C21 N5 C18 123.5(6)
C21 N5 C20 114.2(8)
C21 N6 Ni1 120.6(4)
C25 N6 Ni1 120.3(5)
C25 N6 C21 118.6(6)
C2 C1 N1 122.1(6)
C2 C1 C6 119.7(6)
C6 C1 N1 118.2(6)
C1 C2 H2 120.2
C3 C2 C1 119.6(7)
C3 C2 H2 120.2
C2 C3 H3 119.0
C2 C3 C4 122.1(8)
C4 C3 H3 119.0
C3 C4 H4 121.1
C3 C4 C5 117.8(7)
C5 C4 H4 121.1
C4 C5 N2 119.0(6)
C6 C5 N2 118.1(6)
C6 C5 C4 122.8(7)
C1 C6 Ni1 119.6(5)
C5 C6 Ni1 122.3(5)
C5 C6 C1 118.0(6)
N2 C7 H7A 109.5
N2 C7 H7B 109.5
N2 C7 H7C 109.5
H7A C7 H7B 109.5
H7A C7 H7C 109.5
H7B C7 H7C 109.5
N2 C8 C9 118.6(6)
N3 C8 N2 121.1(6)
N3 C8 C9 120.4(6)
C8 C9 H9 120.3
C10 C9 C8 119.3(7)
C10 C9 H9 120.3
C9 C10 H10 119.7
C9 C10 C11 120.5(7)
C11 C10 H10 119.7
C10 C11 H11 120.9
C10 C11 C12 118.2(7)
C12 C11 H11 120.9
N3 C12 N4 119.9(6)
N3 C12 C11 121.5(6)
N4 C12 C11 118.5(6)
N4 C13 H13A 109.5
N4 C13 H13B 109.5
N4 C13 H13C 109.5
H13A C13 H13B 109.5
H13A C13 H13C 109.5
H13B C13 H13C 109.5
C15 C14 N4 120.4(7)
C19 C14 N4 118.9(6)
C19 C14 C15 120.6(8)
C14 C15 H15 120.6
C16 C15 C14 118.7(8)
C16 C15 H15 120.6
C15 C16 H16 119.3
C15 C16 C17 121.4(7)
C17 C16 H16 119.3
C16 C17 H17 121.2
C18 C17 C16 117.7(8)
C18 C17 H17 121.2
C17 C18 N5 118.7(7)
C17 C18 C19 122.5(8)
C19 C18 N5 118.8(6)
C14 C19 Ni1 119.8(6)
C18 C19 Ni1 120.9(5)
C18 C19 C14 119.0(6)
N5 C20 H20A 109.5
N5 C20 H20B 109.5
N5 C20 H20C 109.5
H20A C20 H20B 109.5
H20A C20 H20C 109.5
H20B C20 H20C 109.5
N6 C21 N5 118.4(6)
C22 C21 N5 120.9(7)
C22 C21 N6 120.7(7)
C21 C22 H22 120.4
C23 C22 C21 119.2(8)
C23 C22 H22 120.4
C22 C23 H23 119.8
C24 C23 C22 120.5(7)
C24 C23 H23 119.8
C23 C24 H24 120.0
C23 C24 C25 120.0(8)
C25 C24 H24 120.0
N6 C25 N1 118.2(6)
N6 C25 C24 120.8(7)
C24 C25 N1 121.0(6)
N1 C26 H26A 109.5
N1 C26 H26B 109.5
N1 C26 H26C 109.5
H26A C26 H26B 109.5
H26A C26 H26C 109.5
H26B C26 H26C 109.5

loop_
_geom_bond_atom_site_label_1
_geom_bond_atom_site_label_2
_geom_bond_distance
Ni1 N3 2.045(5)
Ni1 N6 2.043(5)
Ni1 C6 2.001(7)
Ni1 C19 2.017(7)
N1 C1 1.417(9)
N1 C25 1.409(10)
N1 C26 1.475(9)
N2 C5 1.456(8)
N2 C7 1.433(9)
N2 C8 1.391(8)
N3 C8 1.361(8)
N3 C12 1.363(8)
N4 C12 1.395(9)
N4 C13 1.430(9)
N4 C14 1.434(10)
N5 C18 1.440(10)
N5 C20 1.463(7)
N5 C21 1.393(10)
N6 C21 1.381(9)
N6 C25 1.365(8)
C1 C2 1.401(10)
C1 C6 1.413(9)
C2 H2 0.9300
C2 C3 1.371(12)
C3 H3 0.9300
C3 C4 1.378(12)
C4 H4 0.9300
C4 C5 1.389(10)
C5 C6 1.378(9)
C7 H7A 0.9600
C7 H7B 0.9600
C7 H7C 0.9600
C8 C9 1.414(9)
C9 H9 0.9300
C9 C10 1.377(11)
C10 H10 0.9300
C10 C11 1.395(12)
C11 H11 0.9300
C11 C12 1.405(9)
C13 H13A 0.9600
C13 H13B 0.9600
C13 H13C 0.9600
C14 C15 1.400(10)
C14 C19 1.392(10)
C15 H15 0.9300
C15 C16 1.382(14)
C16 H16 0.9300
C16 C17 1.416(13)
C17 H17 0.9300
C17 C18 1.371(10)
C18 C19 1.381(11)
C20 H20A 0.9600
C20 H20B 0.9600
C20 H20C 0.9600
C21 C22 1.381(10)
C22 H22 0.9300
C22 C23 1.380(12)
C23 H23 0.9300
C23 C24 1.346(11)
C24 H24 0.9300
C24 C25 1.388(10)
C26 H26A 0.9600
C26 H26B 0.9600
C26 H26C 0.9600

loop_
_geom_torsion_atom_site_label_1
_geom_torsion_atom_site_label_2
_geom_torsion_atom_site_label_3
_geom_torsion_atom_site_label_4
_geom_torsion
Ni1 N3 C8 N2 8.1(8)
Ni1 N3 C8 C9 -171.3(5)
Ni1 N3 C12 N4 -10.4(8)
Ni1 N3 C12 C11 173.4(6)
Ni1 N6 C21 N5 13.9(8)
Ni1 N6 C21 C22 -167.4(5)
Ni1 N6 C25 N1 -8.5(8)
Ni1 N6 C25 C24 171.9(5)
N1 C1 C2 C3 -178.9(9)
N1 C1 C6 Ni1 -3.5(9)
N1 C1 C6 C5 -179.7(6)
N2 C5 C6 Ni1 4.4(9)
N2 C5 C6 C1 -179.5(6)
N2 C8 C9 C10 178.5(7)
N3 C8 C9 C10 -2.1(11)
N4 C14 C15 C16 -178.0(6)
N4 C14 C19 Ni1 -8.0(8)
N4 C14 C19 C18 177.7(6)
N5 C18 C19 Ni1 5.5(8)
N5 C18 C19 C14 179.8(6)
N5 C21 C22 C23 173.8(7)
N6 C21 C22 C23 -4.8(11)
C1 N1 C25 N6 59.6(8)
C1 N1 C25 C24 -120.8(7)
C1 C2 C3 C4 -0.3(17)
C2 C1 C6 Ni1 178.7(6)
C2 C1 C6 C5 2.5(11)
C2 C3 C4 C5 0.5(17)
C3 C4 C5 N2 178.0(9)
C3 C4 C5 C6 1.0(14)
C4 C5 C6 Ni1 -178.5(7)
C4 C5 C6 C1 -2.4(11)
C5 N2 C8 N3 42.8(10)
C5 N2 C8 C9 -137.8(7)
C6 C1 C2 C3 -1.2(14)
C7 N2 C5 C4 -22.1(11)
C7 N2 C5 C6 155.1(7)
C7 N2 C8 N3 -162.6(7)
C7 N2 C8 C9 16.8(10)
C8 N2 C5 C4 132.6(8)
C8 N2 C5 C6 -50.2(10)
C8 N3 C12 N4 175.5(6)
C8 N3 C12 C11 -0.7(10)
C8 C9 C10 C11 -0.9(13)
C9 C10 C11 C12 2.9(13)
C10 C11 C12 N3 -2.2(12)
C10 C11 C12 N4 -178.4(7)
C12 N3 C8 N2 -177.8(6)
C12 N3 C8 C9 2.9(10)
C12 N4 C14 C15 131.6(7)
C12 N4 C14 C19 -47.3(8)
C13 N4 C12 N3 -153.1(7)
C13 N4 C12 C11 23.2(10)
C13 N4 C14 C15 -16.6(9)
C13 N4 C14 C19 164.5(6)
C14 N4 C12 N3 58.2(8)
C14 N4 C12 C11 -125.5(7)
C14 C15 C16 C17 -0.1(11)
C15 C14 C19 Ni1 173.1(5)
C15 C14 C19 C18 -1.2(9)
C15 C16 C17 C18 -0.3(11)
C16 C17 C18 N5 -179.1(6)
C16 C17 C18 C19 -0.1(11)
C17 C18 C19 Ni1 -173.5(5)
C17 C18 C19 C14 0.8(10)
C18 N5 C21 N6 39.4(10)
C18 N5 C21 C22 -139.2(7)
C19 C14 C15 C16 0.9(10)
C20 N5 C18 C17 -27.8(11)
C20 N5 C18 C19 153.1(8)
C20 N5 C21 N6 -164.1(8)
C20 N5 C21 C22 17.3(11)
C21 N5 C18 C17 127.9(8)
C21 N5 C18 C19 -51.2(10)
C21 N6 C25 N1 179.4(6)
C21 N6 C25 C24 -0.2(9)
C21 C22 C23 C24 0.3(12)
C22 C23 C24 C25 4.0(13)
C23 C24 C25 N1 176.3(7)
C23 C24 C25 N6 -4.2(11)
C25 N1 C1 C2 125.1(8)
C25 N1 C1 C6 -52.6(9)
C25 N6 C21 N5 -174.0(6)
C25 N6 C21 C22 4.6(9)
C26 N1 C1 C2 -21.0(10)
C26 N1 C1 C6 161.3(7)
C26 N1 C25 N6 -154.5(6)
C26 N1 C25 C24 25.1(9)
